data_7223576
loop_
_publ_author_name
'Tian, Li'
'Li, Ting'
'Zhou, Shang Yong'
'Li, Xin'
'Liu, Zhong Yi'
'Guo, Jian Hua'
'Liao, Dai-zheng'

_publ_section_title
;
 Modulating spin dynamics of LnIII-radical complexes by using different
 coligand
;
_journal_name_full 'RSC Adv.'
_journal_paper_doi 10.1039/C5RA21991D
_journal_year 2015
_chemical_formula_sum 'C40.5 H27 Cl F36 Gd2 N5 O16'
_chemical_formula_weight 1873.62
_chemical_name_systematic
; 
 ? 
;
_space_group_IT_number 15
_symmetry_cell_setting monoclinic
_symmetry_space_group_name_Hall '-C 2yc'
_symmetry_space_group_name_H-M 'C 1 2/c 1'
_atom_sites_solution_hydrogens geom
_atom_sites_solution_primary direct
_atom_sites_solution_secondary difmap
_audit_creation_method SHELXL-97
_audit_update_record
;
2015-04-03 deposited with the CCDC.
2015-12-16 downloaded from the CCDC.
;
_cell_angle_alpha 90.00
_cell_angle_beta 120.758(4)
_cell_angle_gamma 90.00
_cell_formula_units_Z 8
_cell_length_a 25.752(4)
_cell_length_b 24.466(4)
_cell_length_c 23.085(3)
_cell_measurement_reflns_used 9893
_cell_measurement_temperature 173(2)
_cell_measurement_theta_max 28.37
_cell_measurement_theta_min 2.30
_cell_volume 12499(3)
_computing_structure_refinement 'SHELXL-97 (Sheldrick, 1997)'
_computing_structure_solution 'SHELXS-97 (Sheldrick, 1990)'
_diffrn_ambient_temperature 173(2)
_diffrn_measured_fraction_theta_full 0.991
_diffrn_measured_fraction_theta_max 0.991
_diffrn_measurement_device_type 'CCD area detector'
_diffrn_measurement_method 'phi and omega scans'
_diffrn_radiation_monochromator graphite
_diffrn_radiation_source 'fine-focus sealed tube'
_diffrn_radiation_type MoK\a
_diffrn_radiation_wavelength 0.71073
_diffrn_reflns_av_R_equivalents 0.0725
_diffrn_reflns_av_sigmaI/netI 0.0663
_diffrn_reflns_limit_h_max 30
_diffrn_reflns_limit_h_min -30
_diffrn_reflns_limit_k_max 21
_diffrn_reflns_limit_k_min -29
_diffrn_reflns_limit_l_max 25
_diffrn_reflns_limit_l_min -27
_diffrn_reflns_number 33574
_diffrn_reflns_theta_full 25.01
_diffrn_reflns_theta_max 25.01
_diffrn_reflns_theta_min 1.66
_exptl_absorpt_coefficient_mu 2.319
_exptl_absorpt_correction_T_max 0.7224
_exptl_absorpt_correction_T_min 0.6803
_exptl_crystal_colour blue
_exptl_crystal_density_diffrn 1.991
_exptl_crystal_density_method 'not measured'
_exptl_crystal_description block
_exptl_crystal_F_000 7216
_exptl_crystal_size_max 0.18
_exptl_crystal_size_mid 0.17
_exptl_crystal_size_min 0.15
_refine_diff_density_max 2.508
_refine_diff_density_min -1.828
_refine_diff_density_rms 0.154
_refine_ls_extinction_method none
_refine_ls_goodness_of_fit_ref 1.043
_refine_ls_hydrogen_treatment condtr
_refine_ls_matrix_type full
_refine_ls_number_parameters 932
_refine_ls_number_reflns 10917
_refine_ls_number_restraints 18
_refine_ls_restrained_S_all 1.042
_refine_ls_R_factor_all 0.0707
_refine_ls_R_factor_gt 0.0508
_refine_ls_shift/su_max 0.005
_refine_ls_shift/su_mean 0.000
_refine_ls_structure_factor_coef Fsqd
_refine_ls_weighting_details 'calc w=1/[\s^2^(Fo^2^)+(0.0629P)^2^+104.1925P] where P=(Fo^2^+2Fc^2^)/3'
_refine_ls_weighting_scheme calc
_refine_ls_wR_factor_gt 0.1208
_refine_ls_wR_factor_ref 0.1373
_reflns_number_gt 8482
_reflns_number_total 10917
_reflns_threshold_expression >2sigma(I)
_cod_data_source_file c5ra21991d2.cif
_cod_data_source_block n141107c
_cod_original_sg_symbol_H-M C2/c
_cod_original_formula_sum 'C40.50 H27 Cl F36 Gd2 N5 O16'
_cod_database_code 7223576
_audit_block_doi 10.5517/cc14hr8n

loop_
_symmetry_equiv_pos_as_xyz
'x, y, z'
'-x, y, -z+1/2'
'x+1/2, y+1/2, z'
'-x+1/2, y+1/2, -z+1/2'
'-x, -y, -z'
'x, -y, z-1/2'
'-x+1/2, -y+1/2, -z'
'x+1/2, -y+1/2, z-1/2'

loop_
_atom_site_label
_atom_site_type_symbol
_atom_site_fract_x
_atom_site_fract_y
_atom_site_fract_z
_atom_site_U_iso_or_equiv
_atom_site_adp_type
_atom_site_occupancy
_atom_site_symmetry_multiplicity
_atom_site_calc_flag
_atom_site_refinement_flags
_atom_site_disorder_assembly
_atom_site_disorder_group
Gd2 Gd 0.198352(15) 0.508745(13) 0.255855(17) 0.02335(11) Uani 1 1 d . . .
Gd1 Gd 0.167138(14) 0.221244(12) 0.161788(17) 0.02283(11) Uani 1 1 d . . .
F19 F 0.0997(2) 0.6541(2) 0.0855(4) 0.086(2) Uani 1 1 d . . .
F20 F 0.1873(2) 0.68099(18) 0.1210(3) 0.0572(14) Uani 1 1 d . . .
F21 F 0.1381(4) 0.6439(2) 0.0254(3) 0.112(3) Uani 1 1 d . . .
F22 F 0.2497(4) 0.4229(4) 0.0954(3) 0.144(4) Uani 1 1 d . . .
F23 F 0.1563(4) 0.4083(2) 0.0612(3) 0.109(3) Uani 1 1 d . . .
F24 F 0.1811(2) 0.45967(19) 0.0059(2) 0.0465(12) Uani 1 1 d . . .
F31 F 0.15171(18) 0.68275(16) 0.3281(2) 0.0353(10) Uani 1 1 d . . .
F32 F 0.0898(3) 0.6341(2) 0.3406(3) 0.0653(16) Uani 1 1 d . . .
F33 F 0.0578(2) 0.6893(2) 0.2574(3) 0.0642(16) Uani 1 1 d . . .
F34 F 0.0004(2) 0.5609(2) 0.0380(2) 0.0496(12) Uani 1 1 d . . .
F35 F -0.01276(19) 0.48500(17) 0.0762(2) 0.0405(11) Uani 1 1 d . . .
F36 F -0.05243(18) 0.5597(2) 0.0854(2) 0.0494(13) Uani 1 1 d . . .
F25 F 0.3380(4) 0.5284(4) 0.5013(3) 0.134(4) Uani 1 1 d . . .
F26 F 0.2962(3) 0.4799(4) 0.5384(3) 0.120(3) Uani 1 1 d . . .
F27 F 0.3405(3) 0.4444(4) 0.4925(3) 0.111(3) Uani 1 1 d . . .
F28 F 0.1003(3) 0.4037(3) 0.4008(3) 0.093(2) Uani 1 1 d . . .
F29 F 0.0443(3) 0.4594(3) 0.3218(3) 0.0753(17) Uani 1 1 d . . .
F30 F 0.0715(3) 0.3852(2) 0.2978(3) 0.0733(17) Uani 1 1 d . . .
F13 F 0.1968(4) 0.3396(2) 0.3423(3) 0.103(3) Uani 1 1 d . . .
F14 F 0.1945(4) 0.2871(3) 0.4114(4) 0.107(3) Uani 1 1 d . . .
F15 F 0.2731(4) 0.2950(4) 0.4065(4) 0.126(3) Uani 1 1 d . . .
F16 F 0.1350(4) 0.1030(2) 0.3592(4) 0.096(2) Uani 1 1 d . . .
F17 F 0.0842(3) 0.0870(3) 0.2552(4) 0.105(3) Uani 1 1 d . . .
F18 F 0.1754(3) 0.0596(2) 0.3136(3) 0.0662(16) Uani 1 1 d . . .
F1 F -0.0094(3) 0.0525(3) 0.0264(4) 0.110(3) Uani 1 1 d . . .
F2 F 0.0853(3) 0.0344(2) 0.0715(3) 0.095(3) Uani 1 1 d . . .
F3 F 0.0395(3) 0.0819(3) -0.0173(3) 0.095(2) Uani 1 1 d . . .
F4 F -0.0101(3) 0.2565(3) 0.1811(5) 0.103(3) Uani 1 1 d . . .
F5 F -0.0717(4) 0.2244(5) 0.0852(7) 0.190(6) Uani 1 1 d . . .
F6 F -0.0362(6) 0.1746(4) 0.1727(9) 0.253(9) Uani 1 1 d . . .
F7 F 0.2729(4) 0.1947(3) 0.0220(5) 0.116(3) Uani 1 1 d . . .
F8 F 0.2532(3) 0.1183(2) 0.0478(3) 0.0715(17) Uani 1 1 d . . .
F9 F 0.1981(4) 0.1483(5) -0.0527(3) 0.193(6) Uani 1 1 d . . .
F10 F 0.0269(3) 0.2546(3) -0.1235(3) 0.091(2) Uani 1 1 d . . .
F11 F -0.0096(2) 0.2536(3) -0.0589(3) 0.0780(19) Uani 1 1 d . . .
F12 F 0.0391(3) 0.3222(3) -0.0596(3) 0.086(2) Uani 1 1 d . . .
O9 O 0.1917(2) 0.58636(17) 0.1821(2) 0.0263(11) Uani 1 1 d . . .
O10 O 0.2208(2) 0.47997(18) 0.1724(3) 0.0285(11) Uani 1 1 d . . .
O13 O 0.1586(2) 0.58696(18) 0.2813(2) 0.0264(11) Uani 1 1 d . . .
O14 O 0.0966(2) 0.51826(18) 0.1657(2) 0.0267(11) Uani 1 1 d . . .
O11 O 0.2528(2) 0.5111(2) 0.3753(3) 0.0403(13) Uani 1 1 d . . .
O12 O 0.1366(2) 0.4716(2) 0.2942(3) 0.0363(12) Uani 1 1 d . . .
O8 O 0.2050(2) 0.25665(19) 0.2725(2) 0.0304(11) Uani 1 1 d . . .
O7 O 0.1659(2) 0.14889(19) 0.2381(3) 0.0307(11) Uani 1 1 d . . .
O3 O 0.1122(2) 0.1419(2) 0.1009(3) 0.0397(13) Uani 1 1 d . . .
O4 O 0.0738(2) 0.2241(2) 0.1578(3) 0.0405(14) Uani 1 1 d . . .
O5 O 0.2071(2) 0.1933(2) 0.0925(3) 0.0326(12) Uani 1 1 d . . .
O6 O 0.1022(2) 0.25223(19) 0.0510(2) 0.0309(11) Uani 1 1 d . . .
O1 O 0.2469(2) 0.28377(17) 0.1767(2) 0.0261(11) Uani 1 1 d . . .
O2 O 0.2690(2) 0.43453(18) 0.3068(2) 0.0296(11) Uani 1 1 d . . .
O16 O 0.2945(2) 0.55451(19) 0.3032(2) 0.0327(12) Uani 1 1 d . . .
H16A H 0.3039 0.5679 0.3413 0.049 Uiso 1 1 d R . .
H16B H 0.2920 0.5800 0.2769 0.049 Uiso 1 1 d R . .
O15 O 0.26075(19) 0.17068(17) 0.2208(2) 0.0250(10) Uani 1 1 d . . .
H15A H 0.2871 0.1898 0.2534 0.038 Uiso 1 1 d R . .
H15B H 0.2731 0.1636 0.1938 0.038 Uiso 1 1 d R . .
N1 N 0.2711(2) 0.3224(2) 0.2195(3) 0.0252(13) Uani 1 1 d . . .
N2 N 0.2815(2) 0.3938(2) 0.2815(3) 0.0266(13) Uani 1 1 d . . .
N3 N 0.1523(2) 0.4130(2) 0.2007(3) 0.0257(13) Uani 1 1 d . . .
N4 N 0.0937(3) 0.4037(2) 0.1594(3) 0.0289(14) Uani 1 1 d . . .
H4 H 0.0650 0.4279 0.1492 0.035 Uiso 1 1 calc R . .
N5 N 0.1367(2) 0.3265(2) 0.1606(3) 0.0225(12) Uani 1 1 d . . .
C1 C 0.2420(3) 0.3602(3) 0.2338(3) 0.0224(14) Uani 1 1 d . . .
C2 C 0.3385(3) 0.3262(3) 0.2643(4) 0.0319(18) Uani 1 1 d . . .
C3 C 0.3660(4) 0.3238(4) 0.2199(5) 0.053(2) Uani 1 1 d . . .
H3A H 0.3559 0.2887 0.1960 0.079 Uiso 1 1 calc R . .
H3B H 0.4100 0.3273 0.2479 0.079 Uiso 1 1 calc R . .
H3C H 0.3498 0.3537 0.1871 0.079 Uiso 1 1 calc R . .
C4 C 0.3563(4) 0.2770(3) 0.3102(5) 0.050(3) Uani 1 1 d . . .
H4A H 0.3380 0.2798 0.3383 0.074 Uiso 1 1 calc R . .
H4B H 0.4003 0.2756 0.3390 0.074 Uiso 1 1 calc R . .
H4C H 0.3419 0.2436 0.2829 0.074 Uiso 1 1 calc R . .
C5 C 0.3455(3) 0.3822(3) 0.3005(4) 0.0373(19) Uani 1 1 d . . .
C6 C 0.3845(4) 0.3820(4) 0.3759(5) 0.063(3) Uani 1 1 d . . .
H6A H 0.3805 0.4171 0.3938 0.095 Uiso 1 1 calc R . .
H6B H 0.4268 0.3764 0.3888 0.095 Uiso 1 1 calc R . .
H6C H 0.3717 0.3524 0.3944 0.095 Uiso 1 1 calc R . .
C7 C 0.3632(4) 0.4301(3) 0.2698(5) 0.055(3) Uani 1 1 d . . .
H7A H 0.3389 0.4282 0.2205 0.082 Uiso 1 1 calc R . .
H7B H 0.4062 0.4272 0.2843 0.082 Uiso 1 1 calc R . .
H7C H 0.3558 0.4650 0.2852 0.082 Uiso 1 1 calc R . .
C8 C 0.1770(3) 0.3661(2) 0.1999(3) 0.0214(14) Uani 1 1 d . . .
C9 C 0.0842(3) 0.3529(3) 0.1354(4) 0.0281(16) Uani 1 1 d . . .
C10 C 0.0221(3) 0.3343(3) 0.0848(4) 0.0381(19) Uani 1 1 d . . .
H10A H 0.0245 0.3030 0.0598 0.057 Uiso 1 1 calc R . .
H10B H 0.0001 0.3642 0.0534 0.057 Uiso 1 1 calc R . .
H10C H 0.0006 0.3234 0.1079 0.057 Uiso 1 1 calc R . .
C26 C 0.1503(4) 0.6416(3) 0.0863(4) 0.0382(19) Uani 1 1 d . . .
C27 C 0.1735(3) 0.5854(3) 0.1205(4) 0.0268(15) Uani 1 1 d . . .
C28 C 0.1717(3) 0.5427(3) 0.0813(4) 0.0295(16) Uani 1 1 d . . .
H28 H 0.1532 0.5470 0.0339 0.035 Uiso 1 1 calc R . .
C29 C 0.1975(3) 0.4925(3) 0.1118(4) 0.0321(17) Uani 1 1 d . . .
C30 C 0.1971(5) 0.4458(4) 0.0675(5) 0.055(3) Uani 1 1 d . . .
C36 C 0.1012(3) 0.6538(3) 0.2954(4) 0.0348(18) Uani 1 1 d . . .
C37 C 0.1070(3) 0.6071(3) 0.2540(4) 0.0256(15) Uani 1 1 d . . .
C38 C 0.0551(3) 0.5925(3) 0.1946(4) 0.0293(16) Uani 1 1 d . . .
H38 H 0.0190 0.6125 0.1808 0.035 Uiso 1 1 calc R . .
C39 C 0.0542(3) 0.5500(3) 0.1549(4) 0.0261(15) Uani 1 1 d . . .
C40 C -0.0039(3) 0.5398(3) 0.0881(4) 0.0353(18) Uani 1 1 d . . .
C31 C 0.3052(5) 0.4842(5) 0.4885(5) 0.065(3) Uani 1 1 d . . .
C32 C 0.2484(4) 0.4852(3) 0.4199(4) 0.045(2) Uani 1 1 d . . .
C33 C 0.1985(4) 0.4569(4) 0.4108(4) 0.048(2) Uani 1 1 d . . .
H33 H 0.2007 0.4391 0.4485 0.057 Uiso 1 1 calc R . .
C34 C 0.1455(4) 0.4534(3) 0.3491(4) 0.0399(19) Uani 1 1 d . . .
C35 C 0.0905(5) 0.4248(4) 0.3428(5) 0.057(3) Uani 1 1 d . . .
C21 C 0.2142(5) 0.2915(4) 0.3709(5) 0.054(2) Uani 1 1 d . . .
C22 C 0.1948(3) 0.2472(3) 0.3192(4) 0.0357(18) Uani 1 1 d . . .
C23 C 0.1706(4) 0.1991(3) 0.3285(4) 0.041(2) Uani 1 1 d . . .
H23 H 0.1614 0.1978 0.3634 0.049 Uiso 1 1 calc R . .
C24 C 0.1596(3) 0.1531(3) 0.2884(4) 0.0367(19) Uani 1 1 d . . .
C25 C 0.1386(5) 0.1002(4) 0.3054(5) 0.055(3) Uani 1 1 d . . .
C11 C 0.0438(4) 0.0726(4) 0.0407(6) 0.071(3) Uani 1 1 d . . .
C12 C 0.0601(4) 0.1254(3) 0.0823(5) 0.051(2) Uani 1 1 d . . .
C13 C 0.0176(4) 0.1473(4) 0.0942(6) 0.067(3) Uani 1 1 d . . .
H13 H -0.0203 0.1294 0.0762 0.081 Uiso 1 1 calc R . .
C14 C 0.0277(4) 0.1947(3) 0.1314(6) 0.059(3) Uani 1 1 d . . .
C15 C -0.0227(5) 0.2138(5) 0.1454(9) 0.097(5) Uani 1 1 d . . .
C16 C 0.2278(6) 0.1622(6) 0.0110(5) 0.073(4) Uani 1 1 d . . .
C17 C 0.1870(4) 0.1921(3) 0.0311(4) 0.044(2) Uani 1 1 d . . .
C18 C 0.1334(4) 0.2139(4) -0.0193(4) 0.046(2) Uani 1 1 d . . .
H18 H 0.1226 0.2089 -0.0649 0.055 Uiso 1 1 calc R . .
C19 C 0.0952(3) 0.2425(3) -0.0056(4) 0.0330(17) Uani 1 1 d . . .
C20 C 0.0375(4) 0.2673(4) -0.0636(4) 0.051(2) Uani 1 1 d . . .
Cl1 Cl 0.029(3) 0.1142(9) 0.834(3) 0.165(9) Uani 0.273(7) 1 d PD A 1
C41 C 0.0683(14) 0.0525(15) 0.855(3) 0.107(13) Uani 0.273(7) 1 d PDU A 1
H41A H 0.0979 0.0518 0.9044 0.128 Uiso 0.273(7) 1 calc PR A 1
H41B H 0.0908 0.0490 0.8313 0.128 Uiso 0.273(7) 1 calc PR A 1
Cl2 Cl 0.0177(15) -0.0019(8) 0.834(2) 0.283(16) Uani 0.273(7) 1 d PD A 1
Cl1' Cl 0.038(3) 0.1206(16) 0.828(3) 0.165(9) Uani 0.227(7) 1 d PD A 2
Cl2' Cl 0.0000 0.0229(8) 0.7500 0.283(16) Uani 0.455(14) 2 d SPD . 2
C41' C 0.047(3) 0.0497(17) 0.8307(11) 0.107(13) Uani 0.227(7) 1 d PDU A 2
H41C H 0.0897 0.0408 0.8462 0.128 Uiso 0.227(7) 1 calc PR A 2
H41D H 0.0367 0.0333 0.8627 0.128 Uiso 0.227(7) 1 calc PR A 2

loop_
_atom_site_aniso_label
_atom_site_aniso_U_11
_atom_site_aniso_U_22
_atom_site_aniso_U_33
_atom_site_aniso_U_23
_atom_site_aniso_U_13
_atom_site_aniso_U_12
Gd2 0.0305(2) 0.00720(17) 0.0309(2) -0.00058(13) 0.01461(16) 0.00311(13)
Gd1 0.02413(19) 0.00691(17) 0.0367(2) -0.00097(13) 0.01499(16) -0.00120(12)
F19 0.058(3) 0.038(3) 0.151(6) 0.039(4) 0.047(4) 0.022(3)
F20 0.063(3) 0.015(2) 0.069(3) 0.007(2) 0.015(3) -0.010(2)
F21 0.245(9) 0.029(3) 0.051(4) 0.017(3) 0.067(5) 0.039(4)
F22 0.203(9) 0.142(7) 0.057(4) 0.009(4) 0.045(5) 0.149(7)
F23 0.245(10) 0.032(3) 0.098(5) -0.031(3) 0.122(6) -0.057(5)
F24 0.073(3) 0.034(3) 0.047(3) -0.003(2) 0.041(3) 0.003(2)
F31 0.038(2) 0.016(2) 0.060(3) -0.0134(19) 0.032(2) -0.0043(17)
F32 0.107(4) 0.046(3) 0.092(4) -0.032(3) 0.086(4) -0.035(3)
F33 0.046(3) 0.039(3) 0.087(4) -0.028(3) 0.019(3) 0.018(2)
F34 0.053(3) 0.043(3) 0.040(3) 0.009(2) 0.015(2) 0.005(2)
F35 0.041(2) 0.021(2) 0.054(3) -0.010(2) 0.020(2) -0.0038(19)
F36 0.029(2) 0.047(3) 0.062(3) -0.014(2) 0.016(2) 0.008(2)
F25 0.133(7) 0.110(7) 0.057(4) -0.003(4) -0.024(4) -0.021(6)
F26 0.097(5) 0.214(10) 0.036(3) 0.026(4) 0.025(3) 0.061(6)
F27 0.090(5) 0.132(7) 0.069(4) -0.007(4) 0.011(4) 0.070(5)
F28 0.112(5) 0.110(6) 0.084(4) 0.033(4) 0.070(4) -0.005(4)
F29 0.078(4) 0.084(5) 0.090(4) 0.011(4) 0.062(4) 0.018(4)
F30 0.093(4) 0.049(4) 0.103(5) -0.009(3) 0.067(4) -0.022(3)
F13 0.214(8) 0.029(3) 0.094(5) -0.006(3) 0.098(5) 0.020(4)
F14 0.210(9) 0.070(5) 0.101(5) -0.026(4) 0.124(6) -0.031(5)
F15 0.091(5) 0.130(7) 0.122(6) -0.090(6) 0.030(5) -0.007(5)
F16 0.174(7) 0.036(3) 0.160(7) 0.036(4) 0.145(6) 0.022(4)
F17 0.069(4) 0.082(5) 0.144(6) 0.043(5) 0.040(4) -0.034(4)
F18 0.093(4) 0.025(3) 0.118(5) 0.026(3) 0.081(4) 0.013(3)
F1 0.060(4) 0.044(4) 0.158(7) -0.028(4) 0.006(4) -0.026(3)
F2 0.073(4) 0.014(3) 0.102(5) -0.012(3) -0.024(3) 0.000(3)
F3 0.113(6) 0.051(4) 0.068(4) -0.016(3) 0.009(4) 0.003(4)
F4 0.101(5) 0.079(5) 0.181(8) 0.012(5) 0.110(6) 0.014(4)
F5 0.046(5) 0.172(12) 0.289(14) -0.063(10) 0.041(7) 0.025(5)
F6 0.274(15) 0.084(7) 0.62(3) 0.061(11) 0.387(19) 0.019(8)
F7 0.144(7) 0.107(6) 0.178(8) 0.092(6) 0.142(7) 0.087(6)
F8 0.085(4) 0.050(4) 0.073(4) -0.006(3) 0.036(3) 0.034(3)
F9 0.181(9) 0.316(15) 0.042(4) -0.013(6) 0.029(5) 0.180(10)
F10 0.080(4) 0.121(6) 0.041(3) 0.003(3) 0.007(3) 0.051(4)
F11 0.039(3) 0.104(5) 0.058(3) 0.000(3) 0.001(3) 0.005(3)
F12 0.091(4) 0.046(4) 0.083(4) 0.025(3) 0.017(3) 0.032(3)
O9 0.034(3) 0.006(2) 0.037(3) 0.001(2) 0.017(2) 0.0019(19)
O10 0.035(3) 0.010(2) 0.043(3) 0.001(2) 0.022(2) 0.003(2)
O13 0.032(3) 0.011(2) 0.040(3) -0.003(2) 0.021(2) 0.003(2)
O14 0.030(3) 0.013(2) 0.039(3) -0.003(2) 0.018(2) 0.001(2)
O11 0.052(3) 0.019(3) 0.044(3) 0.001(2) 0.020(3) 0.008(2)
O12 0.056(3) 0.018(3) 0.045(3) -0.001(2) 0.033(3) 0.001(2)
O8 0.033(3) 0.016(3) 0.041(3) 0.002(2) 0.018(2) 0.002(2)
O7 0.031(3) 0.015(2) 0.051(3) 0.004(2) 0.024(2) -0.001(2)
O3 0.040(3) 0.013(3) 0.047(3) 0.000(2) 0.009(3) -0.005(2)
O4 0.031(3) 0.018(3) 0.076(4) 0.009(3) 0.030(3) 0.001(2)
O5 0.034(3) 0.021(3) 0.039(3) -0.003(2) 0.016(2) 0.006(2)
O6 0.031(3) 0.015(3) 0.042(3) -0.004(2) 0.015(2) 0.001(2)
O1 0.029(3) 0.006(2) 0.041(3) -0.005(2) 0.016(2) -0.0047(19)
O2 0.033(3) 0.010(2) 0.034(3) -0.002(2) 0.008(2) 0.005(2)
O16 0.033(3) 0.013(2) 0.041(3) 0.001(2) 0.011(2) 0.001(2)
O15 0.027(2) 0.012(2) 0.038(3) -0.002(2) 0.019(2) 0.0017(19)
N1 0.023(3) 0.007(3) 0.040(3) 0.002(2) 0.012(3) -0.002(2)
N2 0.028(3) 0.005(3) 0.040(3) -0.003(2) 0.012(3) 0.003(2)
N3 0.027(3) 0.014(3) 0.032(3) 0.001(2) 0.012(3) 0.003(2)
N4 0.026(3) 0.016(3) 0.040(3) -0.005(3) 0.014(3) 0.003(2)
N5 0.025(3) 0.014(3) 0.033(3) -0.001(2) 0.018(3) -0.003(2)
C1 0.024(3) 0.010(3) 0.029(4) 0.002(3) 0.011(3) 0.001(3)
C2 0.020(4) 0.010(3) 0.053(5) -0.006(3) 0.010(3) 0.002(3)
C3 0.035(5) 0.039(5) 0.086(7) -0.015(5) 0.032(5) -0.009(4)
C4 0.032(4) 0.014(4) 0.063(6) -0.001(4) -0.005(4) 0.007(3)
C5 0.027(4) 0.013(4) 0.062(5) -0.010(3) 0.015(4) -0.001(3)
C6 0.036(5) 0.047(6) 0.061(6) -0.022(5) -0.009(4) 0.014(4)
C7 0.036(5) 0.020(4) 0.107(8) -0.009(5) 0.035(5) -0.006(3)
C8 0.026(4) 0.005(3) 0.033(4) 0.003(3) 0.015(3) 0.001(3)
C9 0.026(4) 0.021(4) 0.042(4) -0.002(3) 0.020(3) -0.001(3)
C10 0.027(4) 0.018(4) 0.058(5) -0.004(4) 0.014(4) 0.003(3)
C26 0.048(5) 0.016(4) 0.045(5) -0.001(3) 0.020(4) 0.003(3)
C27 0.032(4) 0.013(3) 0.039(4) 0.001(3) 0.021(3) -0.003(3)
C28 0.044(4) 0.014(3) 0.032(4) -0.001(3) 0.021(3) -0.005(3)
C29 0.040(4) 0.014(4) 0.047(5) 0.001(3) 0.026(4) 0.000(3)
C30 0.103(8) 0.027(5) 0.051(5) -0.001(4) 0.050(6) 0.012(5)
C36 0.030(4) 0.028(4) 0.052(5) -0.014(4) 0.025(4) -0.004(3)
C37 0.032(4) 0.012(3) 0.046(4) 0.003(3) 0.029(4) 0.000(3)
C38 0.027(4) 0.018(4) 0.046(4) -0.006(3) 0.022(3) 0.003(3)
C39 0.028(4) 0.016(3) 0.040(4) 0.000(3) 0.021(3) -0.002(3)
C40 0.037(4) 0.026(4) 0.044(5) -0.002(3) 0.021(4) 0.008(3)
C31 0.083(8) 0.063(7) 0.031(5) -0.001(5) 0.016(5) 0.019(6)
C32 0.071(6) 0.020(4) 0.034(4) -0.005(3) 0.020(4) 0.019(4)
C33 0.076(6) 0.034(5) 0.045(5) 0.008(4) 0.038(5) 0.014(5)
C34 0.066(6) 0.022(4) 0.043(5) 0.000(4) 0.036(4) 0.009(4)
C35 0.079(7) 0.049(6) 0.067(6) 0.014(5) 0.055(6) 0.005(5)
C21 0.079(7) 0.039(5) 0.051(5) -0.004(4) 0.037(5) 0.005(5)
C22 0.045(5) 0.017(4) 0.051(5) 0.009(3) 0.029(4) 0.013(3)
C23 0.058(5) 0.033(5) 0.053(5) 0.010(4) 0.043(4) 0.011(4)
C24 0.030(4) 0.023(4) 0.060(5) 0.019(4) 0.026(4) 0.009(3)
C25 0.064(6) 0.029(5) 0.089(7) 0.024(5) 0.053(6) 0.009(4)
C11 0.047(6) 0.031(5) 0.085(8) -0.014(5) -0.001(6) -0.014(4)
C12 0.042(5) 0.012(4) 0.065(6) 0.003(4) 0.004(4) -0.010(4)
C13 0.036(5) 0.029(5) 0.119(9) 0.008(5) 0.028(6) -0.008(4)
C14 0.041(5) 0.020(4) 0.112(8) 0.018(5) 0.037(5) 0.003(4)
C15 0.056(7) 0.038(7) 0.211(17) -0.006(8) 0.078(10) -0.012(5)
C16 0.087(8) 0.097(10) 0.048(6) 0.017(6) 0.044(6) 0.047(7)
C17 0.050(5) 0.032(5) 0.043(5) -0.007(4) 0.019(4) 0.012(4)
C18 0.049(5) 0.043(5) 0.037(4) -0.001(4) 0.016(4) 0.019(4)
C19 0.037(4) 0.017(4) 0.040(4) -0.002(3) 0.016(4) -0.001(3)
C20 0.044(5) 0.054(6) 0.044(5) -0.004(4) 0.014(4) 0.001(4)
Cl1 0.075(16) 0.266(17) 0.174(11) 0.027(11) 0.078(9) -0.042(9)
C41 0.106(13) 0.108(13) 0.108(13) 0.002(4) 0.055(7) -0.001(4)
Cl2 0.34(2) 0.101(12) 0.62(6) 0.06(2) 0.40(3) 0.064(18)
Cl1' 0.075(16) 0.266(17) 0.174(11) 0.027(11) 0.078(9) -0.042(9)
Cl2' 0.34(2) 0.101(12) 0.62(6) 0.06(2) 0.40(3) 0.064(18)
C41' 0.106(13) 0.108(13) 0.108(13) 0.002(4) 0.055(7) -0.001(4)

loop_
_atom_type_symbol
_atom_type_description
_atom_type_scat_dispersion_real
_atom_type_scat_dispersion_imag
_atom_type_scat_source
C C 0.0033 0.0016 'International Tables Vol C Tables 4.2.6.8 and 6.1.1.4'
H H 0.0000 0.0000 'International Tables Vol C Tables 4.2.6.8 and 6.1.1.4'
N N 0.0061 0.0033 'International Tables Vol C Tables 4.2.6.8 and 6.1.1.4'
O O 0.0106 0.0060 'International Tables Vol C Tables 4.2.6.8 and 6.1.1.4'
Gd Gd -0.1653 3.9035 'International Tables Vol C Tables 4.2.6.8 and 6.1.1.4'
F F 0.0171 0.0103 'International Tables Vol C Tables 4.2.6.8 and 6.1.1.4'
Cl Cl 0.1484 0.1585 'International Tables Vol C Tables 4.2.6.8 and 6.1.1.4'

loop_
_geom_angle_atom_site_label_1
_geom_angle_atom_site_label_2
_geom_angle_atom_site_label_3
_geom_angle
_geom_angle_site_symmetry_3
O12 Gd2 O11 71.60(19) .
O12 Gd2 O13 76.12(16) .
O11 Gd2 O13 76.47(17) .
O12 Gd2 O14 73.39(17) .
O11 Gd2 O14 138.21(18) .
O13 Gd2 O14 73.59(15) .
O12 Gd2 O10 132.64(16) .
O11 Gd2 O10 134.76(17) .
O13 Gd2 O10 138.55(16) .
O14 Gd2 O10 86.34(16) .
O12 Gd2 O2 90.65(17) .
O11 Gd2 O2 66.45(16) .
O13 Gd2 O2 142.90(16) .
O14 Gd2 O2 135.98(15) .
O10 Gd2 O2 74.80(16) .
O12 Gd2 O16 137.84(18) .
O11 Gd2 O16 66.55(19) .
O13 Gd2 O16 89.22(16) .
O14 Gd2 O16 140.06(16) .
O10 Gd2 O16 83.45(17) .
O2 Gd2 O16 77.57(16) .
O12 Gd2 O9 136.38(16) .
O11 Gd2 O9 124.60(17) .
O13 Gd2 O9 70.67(15) .
O14 Gd2 O9 70.69(15) .
O10 Gd2 O9 68.52(15) .
O2 Gd2 O9 132.67(16) .
O16 Gd2 O9 69.63(15) .
O12 Gd2 N3 67.49(17) .
O11 Gd2 N3 115.82(18) .
O13 Gd2 N3 133.53(16) .
O14 Gd2 N3 69.12(16) .
O10 Gd2 N3 65.33(17) .
O2 Gd2 N3 66.87(16) .
O16 Gd2 N3 137.24(17) .
O9 Gd2 N3 119.26(16) .
O6 Gd1 O4 78.76(18) .
O6 Gd1 O8 136.22(16) .
O4 Gd1 O8 83.14(18) .
O6 Gd1 O3 75.21(17) .
O4 Gd1 O3 73.56(19) .
O8 Gd1 O3 136.07(18) .
O6 Gd1 O5 71.09(16) .
O4 Gd1 O5 139.27(18) .
O8 Gd1 O5 137.54(16) .
O3 Gd1 O5 72.73(18) .
O6 Gd1 O15 136.64(16) .
O4 Gd1 O15 137.73(17) .
O8 Gd1 O15 80.70(16) .
O3 Gd1 O15 92.03(16) .
O5 Gd1 O15 65.55(16) .
O6 Gd1 O1 91.73(16) .
O4 Gd1 O1 138.93(16) .
O8 Gd1 O1 76.56(16) .
O3 Gd1 O1 142.62(18) .
O5 Gd1 O1 69.90(16) .
O15 Gd1 O1 73.53(15) .
O6 Gd1 O7 137.16(16) .
O4 Gd1 O7 70.68(17) .
O8 Gd1 O7 69.42(16) .
O3 Gd1 O7 67.90(17) .
O5 Gd1 O7 115.51(16) .
O15 Gd1 O7 67.08(15) .
O1 Gd1 O7 130.95(15) .
O6 Gd1 N5 68.85(16) .
O4 Gd1 N5 71.64(16) .
O8 Gd1 N5 67.67(16) .
O3 Gd1 N5 133.68(17) .
O5 Gd1 N5 119.22(16) .
O15 Gd1 N5 134.25(15) .
O1 Gd1 N5 67.70(15) .
O7 Gd1 N5 125.05(16) .
C27 O9 Gd2 128.1(4) .
C29 O10 Gd2 131.2(4) .
C37 O13 Gd2 132.5(4) .
C39 O14 Gd2 133.7(4) .
C32 O11 Gd2 133.6(5) .
C34 O12 Gd2 135.1(5) .
C22 O8 Gd1 134.6(5) .
C24 O7 Gd1 130.2(5) .
C12 O3 Gd1 132.3(6) .
C14 O4 Gd1 134.2(6) .
C17 O5 Gd1 134.5(5) .
C19 O6 Gd1 136.0(5) .
N1 O1 Gd1 128.2(4) .
N2 O2 Gd2 131.9(4) .
Gd2 O16 H16A 109.3 .
Gd2 O16 H16B 109.4 .
H16A O16 H16B 109.5 .
Gd1 O15 H15A 109.4 .
Gd1 O15 H15B 109.3 .
H15A O15 H15B 109.5 .
O1 N1 C1 126.2(5) .
O1 N1 C2 121.0(5) .
C1 N1 C2 112.6(5) .
O2 N2 C1 126.6(6) .
O2 N2 C5 120.6(5) .
C1 N2 C5 112.6(5) .
C8 N3 N4 102.8(5) .
C8 N3 Gd2 132.7(4) .
N4 N3 Gd2 124.2(4) .
N3 N4 C9 110.9(6) .
N3 N4 H4 124.5 .
C9 N4 H4 124.5 .
C9 N5 C8 101.7(5) .
C9 N5 Gd1 133.9(4) .
C8 N5 Gd1 123.5(4) .
N2 C1 N1 110.2(6) .
N2 C1 C8 124.5(6) .
N1 C1 C8 125.2(6) .
N1 C2 C4 105.2(6) .
N1 C2 C3 107.8(6) .
C4 C2 C3 111.4(7) .
N1 C2 C5 101.4(5) .
C4 C2 C5 114.3(7) .
C3 C2 C5 115.4(7) .
C2 C3 H3A 109.5 .
C2 C3 H3B 109.5 .
H3A C3 H3B 109.5 .
C2 C3 H3C 109.5 .
H3A C3 H3C 109.5 .
H3B C3 H3C 109.5 .
C2 C4 H4A 109.5 .
C2 C4 H4B 109.5 .
H4A C4 H4B 109.5 .
C2 C4 H4C 109.5 .
H4A C4 H4C 109.5 .
H4B C4 H4C 109.5 .
C6 C5 N2 108.9(7) .
C6 C5 C7 110.7(7) .
N2 C5 C7 105.0(6) .
C6 C5 C2 116.3(6) .
N2 C5 C2 101.5(5) .
C7 C5 C2 113.3(7) .
C5 C6 H6A 109.5 .
C5 C6 H6B 109.5 .
H6A C6 H6B 109.5 .
C5 C6 H6C 109.5 .
H6A C6 H6C 109.5 .
H6B C6 H6C 109.5 .
C5 C7 H7A 109.5 .
C5 C7 H7B 109.5 .
H7A C7 H7B 109.5 .
C5 C7 H7C 109.5 .
H7A C7 H7C 109.5 .
H7B C7 H7C 109.5 .
N3 C8 N5 114.6(6) .
N3 C8 C1 120.9(6) .
N5 C8 C1 124.3(6) .
N4 C9 N5 109.9(6) .
N4 C9 C10 120.5(6) .
N5 C9 C10 129.5(6) .
C9 C10 H10A 109.5 .
C9 C10 H10B 109.5 .
H10A C10 H10B 109.5 .
C9 C10 H10C 109.5 .
H10A C10 H10C 109.5 .
H10B C10 H10C 109.5 .
F21 C26 F20 109.6(7) .
F21 C26 F19 106.7(8) .
F20 C26 F19 104.0(7) .
F21 C26 C27 114.6(7) .
F20 C26 C27 111.9(6) .
F19 C26 C27 109.4(7) .
O9 C27 C28 129.3(7) .
O9 C27 C26 112.8(6) .
C28 C27 C26 117.9(6) .
C27 C28 C29 119.4(7) .
C27 C28 H28 120.3 .
C29 C28 H28 120.3 .
O10 C29 C28 127.6(7) .
O10 C29 C30 113.7(6) .
C28 C29 C30 118.7(7) .
F22 C30 F24 108.8(8) .
F22 C30 F23 108.7(9) .
F24 C30 F23 105.4(8) .
F22 C30 C29 110.1(8) .
F24 C30 C29 115.0(7) .
F23 C30 C29 108.7(7) .
F32 C36 F31 107.3(6) .
F32 C36 F33 108.1(6) .
F31 C36 F33 106.1(6) .
F32 C36 C37 110.6(6) .
F31 C36 C37 111.7(6) .
F33 C36 C37 112.8(6) .
O13 C37 C38 129.6(6) .
O13 C37 C36 113.3(6) .
C38 C37 C36 117.0(6) .
C39 C38 C37 122.2(6) .
C39 C38 H38 118.9 .
C37 C38 H38 118.9 .
O14 C39 C38 128.0(6) .
O14 C39 C40 113.8(6) .
C38 C39 C40 118.1(6) .
F36 C40 F34 108.4(6) .
F36 C40 F35 107.3(6) .
F34 C40 F35 106.8(6) .
F36 C40 C39 113.9(6) .
F34 C40 C39 110.1(6) .
F35 C40 C39 110.0(6) .
F26 C31 F27 108.3(9) .
F26 C31 F25 104.8(10) .
F27 C31 F25 104.7(11) .
F26 C31 C32 114.8(10) .
F27 C31 C32 110.6(8) .
F25 C31 C32 113.0(9) .
O11 C32 C33 126.5(8) .
O11 C32 C31 114.9(9) .
C33 C32 C31 118.6(9) .
C32 C33 C34 122.8(8) .
C32 C33 H33 118.6 .
C34 C33 H33 118.6 .
O12 C34 C33 126.5(8) .
O12 C34 C35 112.9(8) .
C33 C34 C35 120.6(8) .
F30 C35 F28 108.0(8) .
F30 C35 F29 106.0(9) .
F28 C35 F29 106.7(8) .
F30 C35 C34 111.5(7) .
F28 C35 C34 113.2(9) .
F29 C35 C34 111.0(8) .
F14 C21 F15 108.3(9) .
F14 C21 F13 106.5(8) .
F15 C21 F13 104.2(10) .
F14 C21 C22 115.2(9) .
F15 C21 C22 111.0(8) .
F13 C21 C22 111.1(8) .
O8 C22 C23 126.3(7) .
O8 C22 C21 114.8(7) .
C23 C22 C21 118.8(8) .
C24 C23 C22 122.4(7) .
C24 C23 H23 118.8 .
C22 C23 H23 118.8 .
O7 C24 C23 127.0(7) .
O7 C24 C25 113.4(7) .
C23 C24 C25 119.6(8) .
F16 C25 F18 107.4(8) .
F16 C25 F17 106.8(8) .
F18 C25 F17 107.6(9) .
F16 C25 C24 114.3(8) .
F18 C25 C24 110.7(7) .
F17 C25 C24 109.8(7) .
F3 C11 F2 107.3(11) .
F3 C11 F1 105.7(9) .
F2 C11 F1 108.6(9) .
F3 C11 C12 110.3(9) .
F2 C11 C12 111.9(8) .
F1 C11 C12 112.7(10) .
O3 C12 C13 129.4(8) .
O3 C12 C11 113.0(9) .
C13 C12 C11 117.7(8) .
C12 C13 C14 122.5(8) .
C12 C13 H13 118.7 .
C14 C13 H13 118.7 .
O4 C14 C13 127.9(9) .
O4 C14 C15 114.2(9) .
C13 C14 C15 117.9(8) .
F4 C15 F6 109.9(16) .
F4 C15 F5 107.9(11) .
F6 C15 F5 107.7(12) .
F4 C15 C14 114.7(9) .
F6 C15 C14 109.8(10) .
F5 C15 C14 106.5(14) .
F9 C16 F8 109.0(11) .
F9 C16 F7 108.9(11) .
F8 C16 F7 105.5(9) .
F9 C16 C17 111.5(9) .
F8 C16 C17 112.6(9) .
F7 C16 C17 109.0(10) .
O5 C17 C18 127.5(8) .
O5 C17 C16 114.2(7) .
C18 C17 C16 118.3(8) .
C19 C18 C17 122.1(8) .
C19 C18 H18 118.9 .
C17 C18 H18 118.9 .
O6 C19 C18 127.0(7) .
O6 C19 C20 113.5(7) .
C18 C19 C20 119.5(7) .
F10 C20 F11 109.0(8) .
F10 C20 F12 107.1(8) .
F11 C20 F12 104.2(8) .
F10 C20 C19 114.7(8) .
F11 C20 C19 110.5(8) .
F12 C20 C19 110.7(7) .
Cl1 C41 Cl2 109.5(7) .
Cl1 C41 H41A 109.8 .
Cl2 C41 H41A 109.8 .
Cl1 C41 H41B 109.8 .
Cl2 C41 H41B 109.8 .
H41A C41 H41B 108.2 .
C41' Cl2' C41' 136(3) 2_556
Cl2' C41' Cl1' 109.3(7) .
Cl2' C41' H41C 109.8 .
Cl1' C41' H41C 109.8 .
Cl2' C41' H41D 109.8 .
Cl1' C41' H41D 109.8 .
H41C C41' H41D 108.3 .

loop_
_geom_bond_atom_site_label_1
_geom_bond_atom_site_label_2
_geom_bond_distance
_geom_bond_site_symmetry_2
Gd2 O12 2.363(5) .
Gd2 O11 2.371(5) .
Gd2 O13 2.381(4) .
Gd2 O14 2.382(5) .
Gd2 O10 2.383(5) .
Gd2 O2 2.408(4) .
Gd2 O16 2.411(5) .
Gd2 O9 2.497(5) .
Gd2 N3 2.641(6) .
Gd1 O6 2.353(5) .
Gd1 O4 2.360(5) .
Gd1 O8 2.385(5) .
Gd1 O3 2.390(5) .
Gd1 O5 2.402(5) .
Gd1 O15 2.416(4) .
Gd1 O1 2.439(4) .
Gd1 O7 2.510(5) .
Gd1 N5 2.689(5) .
F19 C26 1.330(10) .
F20 C26 1.303(9) .
F21 C26 1.275(10) .
F22 C30 1.292(12) .
F23 C30 1.346(12) .
F24 C30 1.307(10) .
F31 C36 1.325(8) .
F32 C36 1.311(9) .
F33 C36 1.330(9) .
F34 C40 1.323(9) .
F35 C40 1.364(9) .
F36 C40 1.314(8) .
F25 C31 1.310(14) .
F26 C31 1.290(12) .
F27 C31 1.303(12) .
F28 C35 1.332(10) .
F29 C35 1.332(11) .
F30 C35 1.319(11) .
F13 C21 1.312(11) .
F14 C21 1.276(11) .
F15 C21 1.307(12) .
F16 C25 1.295(11) .
F17 C25 1.323(12) .
F18 C25 1.318(10) .
F1 C11 1.329(12) .
F2 C11 1.321(11) .
F3 C11 1.307(14) .
F4 C15 1.265(15) .
F5 C15 1.341(19) .
F6 C15 1.289(16) .
F7 C16 1.323(15) .
F8 C16 1.318(12) .
F9 C16 1.307(12) .
F10 C20 1.302(10) .
F11 C20 1.317(11) .
F12 C20 1.347(11) .
O9 C27 1.249(8) .
O10 C29 1.247(9) .
O13 C37 1.245(8) .
O14 C39 1.256(8) .
O11 C32 1.262(10) .
O12 C34 1.248(9) .
O8 C22 1.255(9) .
O7 C24 1.254(9) .
O3 C12 1.248(10) .
O4 C14 1.249(10) .
O5 C17 1.236(9) .
O6 C19 1.247(9) .
O1 N1 1.276(7) .
O2 N2 1.277(7) .
O16 H16A 0.8499 .
O16 H16B 0.8500 .
O15 H15A 0.8501 .
O15 H15B 0.8500 .
N1 C1 1.334(8) .
N1 C2 1.501(8) .
N2 C1 1.332(8) .
N2 C5 1.501(9) .
N3 C8 1.315(8) .
N3 N4 1.329(8) .
N4 C9 1.331(9) .
N4 H4 0.8800 .
N5 C9 1.333(8) .
N5 C8 1.370(8) .
C1 C8 1.447(9) .
C2 C4 1.511(11) .
C2 C3 1.515(12) .
C2 C5 1.568(9) .
C3 H3A 0.9800 .
C3 H3B 0.9800 .
C3 H3C 0.9800 .
C4 H4A 0.9800 .
C4 H4B 0.9800 .
C4 H4C 0.9800 .
C5 C6 1.499(12) .
C5 C7 1.553(12) .
C6 H6A 0.9800 .
C6 H6B 0.9800 .
C6 H6C 0.9800 .
C7 H7A 0.9800 .
C7 H7B 0.9800 .
C7 H7C 0.9800 .
C9 C10 1.491(10) .
C10 H10A 0.9800 .
C10 H10B 0.9800 .
C10 H10C 0.9800 .
C26 C27 1.545(10) .
C27 C28 1.369(10) .
C28 C29 1.403(10) .
C28 H28 0.9500 .
C29 C30 1.529(11) .
C36 C37 1.545(10) .
C37 C38 1.386(10) .
C38 C39 1.379(9) .
C38 H38 0.9500 .
C39 C40 1.521(10) .
C31 C32 1.509(13) .
C32 C33 1.377(13) .
C33 C34 1.383(12) .
C33 H33 0.9500 .
C34 C35 1.518(13) .
C21 C22 1.496(12) .
C22 C23 1.396(11) .
C23 C24 1.392(12) .
C23 H23 0.9500 .
C24 C25 1.527(11) .
C11 C12 1.533(13) .
C12 C13 1.367(14) .
C13 C14 1.386(14) .
C13 H13 0.9500 .
C14 C15 1.561(15) .
C16 C17 1.533(13) .
C17 C18 1.379(11) .
C18 C19 1.369(11) .
C18 H18 0.9500 .
C19 C20 1.527(11) .
Cl1 C41 1.748(5) .
C41 Cl2 1.749(5) .
C41 H41A 0.9900 .
C41 H41B 0.9900 .
Cl1' C41' 1.749(5) .
Cl2' C41' 1.749(5) .
Cl2' C41' 1.749(5) 2_556
C41' H41C 0.9900 .
C41' H41D 0.9900 .

loop_
_geom_torsion_atom_site_label_1
_geom_torsion_atom_site_label_2
_geom_torsion_atom_site_label_3
_geom_torsion_atom_site_label_4
_geom_torsion
_geom_torsion_site_symmetry_1
O12 Gd2 O9 C27 -94.1(6) .
O11 Gd2 O9 C27 166.2(5) .
O13 Gd2 O9 C27 -136.7(6) .
O14 Gd2 O9 C27 -57.9(5) .
O10 Gd2 O9 C27 35.8(5) .
O2 Gd2 O9 C27 77.6(6) .
O16 Gd2 O9 C27 126.7(6) .
N3 Gd2 O9 C27 -6.9(6) .
O12 Gd2 O10 C29 94.2(6) .
O11 Gd2 O10 C29 -157.9(6) .
O13 Gd2 O10 C29 -29.2(7) .
O14 Gd2 O10 C29 30.8(6) .
O2 Gd2 O10 C29 170.6(6) .
O16 Gd2 O10 C29 -110.5(6) .
O9 Gd2 O10 C29 -39.9(6) .
N3 Gd2 O10 C29 99.5(6) .
O12 Gd2 O13 C37 -70.0(6) .
O11 Gd2 O13 C37 -144.1(6) .
O14 Gd2 O13 C37 6.4(6) .
O10 Gd2 O13 C37 70.7(6) .
O2 Gd2 O13 C37 -142.1(5) .
O16 Gd2 O13 C37 149.9(6) .
O9 Gd2 O13 C37 81.2(6) .
N3 Gd2 O13 C37 -31.2(7) .
O12 Gd2 O14 C39 75.5(6) .
O11 Gd2 O14 C39 41.4(7) .
O13 Gd2 O14 C39 -4.5(6) .
O10 Gd2 O14 C39 -147.8(6) .
O2 Gd2 O14 C39 148.5(6) .
O16 Gd2 O14 C39 -72.6(7) .
O9 Gd2 O14 C39 -79.3(6) .
N3 Gd2 O14 C39 147.2(6) .
O12 Gd2 O11 C32 21.4(7) .
O13 Gd2 O11 C32 101.1(7) .
O14 Gd2 O11 C32 55.9(7) .
O10 Gd2 O11 C32 -111.1(7) .
O2 Gd2 O11 C32 -77.7(7) .
O16 Gd2 O11 C32 -163.8(7) .
O9 Gd2 O11 C32 155.6(6) .
N3 Gd2 O11 C32 -31.0(7) .
O11 Gd2 O12 C34 -17.1(7) .
O13 Gd2 O12 C34 -97.2(7) .
O14 Gd2 O12 C34 -173.9(7) .
O10 Gd2 O12 C34 117.6(7) .
O2 Gd2 O12 C34 47.8(7) .
O16 Gd2 O12 C34 -24.2(8) .
O9 Gd2 O12 C34 -138.3(6) .
N3 Gd2 O12 C34 112.3(7) .
O6 Gd1 O8 C22 106.6(6) .
O4 Gd1 O8 C22 40.8(6) .
O3 Gd1 O8 C22 -16.8(7) .
O5 Gd1 O8 C22 -136.8(6) .
O15 Gd1 O8 C22 -100.0(6) .
O1 Gd1 O8 C22 -175.2(6) .
O7 Gd1 O8 C22 -31.1(6) .
N5 Gd1 O8 C22 113.7(6) .
O6 Gd1 O7 C24 -106.8(6) .
O4 Gd1 O7 C24 -59.8(6) .
O8 Gd1 O7 C24 30.0(6) .
O3 Gd1 O7 C24 -139.3(6) .
O5 Gd1 O7 C24 164.0(6) .
O15 Gd1 O7 C24 118.4(6) .
O1 Gd1 O7 C24 79.1(6) .
N5 Gd1 O7 C24 -10.6(6) .
O6 Gd1 O3 C12 -78.8(7) .
O4 Gd1 O3 C12 3.6(7) .
O8 Gd1 O3 C12 64.6(8) .
O5 Gd1 O3 C12 -153.2(7) .
O15 Gd1 O3 C12 143.2(7) .
O1 Gd1 O3 C12 -151.7(7) .
O7 Gd1 O3 C12 79.0(7) .
N5 Gd1 O3 C12 -39.0(8) .
O6 Gd1 O4 C14 75.2(8) .
O8 Gd1 O4 C14 -144.8(8) .
O3 Gd1 O4 C14 -2.5(8) .
O5 Gd1 O4 C14 32.7(9) .
O15 Gd1 O4 C14 -76.8(9) .
O1 Gd1 O4 C14 154.8(7) .
O7 Gd1 O4 C14 -74.3(8) .
N5 Gd1 O4 C14 146.5(8) .
O6 Gd1 O5 C17 -12.4(7) .
O4 Gd1 O5 C17 32.1(8) .
O8 Gd1 O5 C17 -151.5(7) .
O3 Gd1 O5 C17 67.5(7) .
O15 Gd1 O5 C17 168.0(8) .
O1 Gd1 O5 C17 -111.5(7) .
O7 Gd1 O5 C17 121.7(7) .
N5 Gd1 O5 C17 -63.4(8) .
O4 Gd1 O6 C19 -138.0(7) .
O8 Gd1 O6 C19 154.5(6) .
O3 Gd1 O6 C19 -62.3(7) .
O5 Gd1 O6 C19 14.2(6) .
O15 Gd1 O6 C19 14.7(8) .
O1 Gd1 O6 C19 82.3(7) .
O7 Gd1 O6 C19 -93.3(7) .
N5 Gd1 O6 C19 147.5(7) .
O6 Gd1 O1 N1 118.8(5) .
O4 Gd1 O1 N1 44.0(6) .
O8 Gd1 O1 N1 -18.6(5) .
O3 Gd1 O1 N1 -173.6(4) .
O5 Gd1 O1 N1 -172.1(5) .
O15 Gd1 O1 N1 -102.7(5) .
O7 Gd1 O1 N1 -65.3(5) .
N5 Gd1 O1 N1 52.5(5) .
O12 Gd2 O2 N2 108.8(5) .
O11 Gd2 O2 N2 178.4(6) .
O13 Gd2 O2 N2 176.3(5) .
O14 Gd2 O2 N2 42.4(6) .
O10 Gd2 O2 N2 -25.5(5) .
O16 Gd2 O2 N2 -112.0(6) .
O9 Gd2 O2 N2 -65.5(6) .
N3 Gd2 O2 N2 43.7(5) .
Gd1 O1 N1 C1 -46.9(8) .
Gd1 O1 N1 C2 127.5(5) .
Gd2 O2 N2 C1 -47.6(9) .
Gd2 O2 N2 C5 127.2(6) .
O12 Gd2 N3 C8 -121.3(6) .
O11 Gd2 N3 C8 -66.8(6) .
O13 Gd2 N3 C8 -162.5(5) .
O14 Gd2 N3 C8 158.7(7) .
O10 Gd2 N3 C8 62.9(6) .
O2 Gd2 N3 C8 -20.3(6) .
O16 Gd2 N3 C8 15.9(7) .
O9 Gd2 N3 C8 106.9(6) .
O12 Gd2 N3 N4 65.5(5) .
O11 Gd2 N3 N4 120.1(5) .
O13 Gd2 N3 N4 24.3(6) .
O14 Gd2 N3 N4 -14.5(5) .
O10 Gd2 N3 N4 -110.2(5) .
O2 Gd2 N3 N4 166.5(6) .
O16 Gd2 N3 N4 -157.3(5) .
O9 Gd2 N3 N4 -66.2(5) .
C8 N3 N4 C9 0.4(8) .
Gd2 N3 N4 C9 175.3(5) .
O6 Gd1 N5 C9 55.8(6) .
O4 Gd1 N5 C9 -28.9(6) .
O8 Gd1 N5 C9 -119.0(6) .
O3 Gd1 N5 C9 14.2(7) .
O5 Gd1 N5 C9 107.9(6) .
O15 Gd1 N5 C9 -168.9(6) .
O1 Gd1 N5 C9 157.0(6) .
O7 Gd1 N5 C9 -77.7(6) .
O6 Gd1 N5 C8 -137.0(5) .
O4 Gd1 N5 C8 138.3(5) .
O8 Gd1 N5 C8 48.3(5) .
O3 Gd1 N5 C8 -178.5(5) .
O5 Gd1 N5 C8 -84.9(5) .
O15 Gd1 N5 C8 -1.6(6) .
O1 Gd1 N5 C8 -35.8(5) .
O7 Gd1 N5 C8 89.5(5) .
O2 N2 C1 N1 179.9(6) .
C5 N2 C1 N1 4.7(8) .
O2 N2 C1 C8 3.1(11) .
C5 N2 C1 C8 -172.1(6) .
O1 N1 C1 N2 179.1(6) .
C2 N1 C1 N2 4.3(8) .
O1 N1 C1 C8 -4.1(11) .
C2 N1 C1 C8 -178.9(6) .
O1 N1 C2 C4 -66.5(8) .
C1 N1 C2 C4 108.6(7) .
O1 N1 C2 C3 52.5(8) .
C1 N1 C2 C3 -132.4(6) .
O1 N1 C2 C5 174.2(6) .
C1 N1 C2 C5 -10.7(8) .
O2 N2 C5 C6 50.4(9) .
C1 N2 C5 C6 -134.1(7) .
O2 N2 C5 C7 -68.2(8) .
C1 N2 C5 C7 107.3(7) .
O2 N2 C5 C2 173.6(6) .
C1 N2 C5 C2 -10.9(8) .
N1 C2 C5 C6 129.9(7) .
C4 C2 C5 C6 17.2(10) .
C3 C2 C5 C6 -113.9(9) .
N1 C2 C5 N2 11.9(7) .
C4 C2 C5 N2 -100.8(7) .
C3 C2 C5 N2 128.2(7) .
N1 C2 C5 C7 -100.2(7) .
C4 C2 C5 C7 147.2(7) .
C3 C2 C5 C7 16.1(9) .
N4 N3 C8 N5 -1.0(8) .
Gd2 N3 C8 N5 -175.2(4) .
N4 N3 C8 C1 173.7(6) .
Gd2 N3 C8 C1 -0.5(10) .
C9 N5 C8 N3 1.2(8) .
Gd1 N5 C8 N3 -169.5(4) .
C9 N5 C8 C1 -173.4(6) .
Gd1 N5 C8 C1 16.0(9) .
N2 C1 C8 N3 18.7(10) .
N1 C1 C8 N3 -157.6(7) .
N2 C1 C8 N5 -167.1(6) .
N1 C1 C8 N5 16.6(10) .
N3 N4 C9 N5 0.3(8) .
N3 N4 C9 C10 -176.4(6) .
C8 N5 C9 N4 -0.8(7) .
Gd1 N5 C9 N4 168.3(4) .
C8 N5 C9 C10 175.4(8) .
Gd1 N5 C9 C10 -15.4(11) .
Gd2 O9 C27 C28 -24.9(10) .
Gd2 O9 C27 C26 155.4(5) .
F21 C26 C27 O9 171.9(7) .
F20 C26 C27 O9 46.4(9) .
F19 C26 C27 O9 -68.3(8) .
F21 C26 C27 C28 -7.8(11) .
F20 C26 C27 C28 -133.3(7) .
F19 C26 C27 C28 111.9(8) .
O9 C27 C28 C29 -5.6(12) .
C26 C27 C28 C29 174.1(7) .
Gd2 O10 C29 C28 32.1(11) .
Gd2 O10 C29 C30 -146.5(6) .
C27 C28 C29 O10 3.6(12) .
C27 C28 C29 C30 -177.9(7) .
O10 C29 C30 F22 -47.3(11) .
C28 C29 C30 F22 133.9(9) .
O10 C29 C30 F24 -170.6(7) .
C28 C29 C30 F24 10.7(12) .
O10 C29 C30 F23 71.5(10) .
C28 C29 C30 F23 -107.2(9) .
Gd2 O13 C37 C38 -6.0(11) .
Gd2 O13 C37 C36 171.3(4) .
F32 C36 C37 O13 -85.1(7) .
F31 C36 C37 O13 34.3(9) .
F33 C36 C37 O13 153.7(6) .
F32 C36 C37 C38 92.6(8) .
F31 C36 C37 C38 -148.0(7) .
F33 C36 C37 C38 -28.6(9) .
O13 C37 C38 C39 0.0(12) .
C36 C37 C38 C39 -177.3(7) .
Gd2 O14 C39 C38 1.9(11) .
Gd2 O14 C39 C40 179.8(4) .
C37 C38 C39 O14 2.2(12) .
C37 C38 C39 C40 -175.7(7) .
O14 C39 C40 F36 159.8(6) .
C38 C39 C40 F36 -22.0(10) .
O14 C39 C40 F34 -78.2(8) .
C38 C39 C40 F34 100.0(8) .
O14 C39 C40 F35 39.3(9) .
C38 C39 C40 F35 -142.6(7) .
Gd2 O11 C32 C33 -19.3(12) .
Gd2 O11 C32 C31 158.1(6) .
F26 C31 C32 O11 151.6(9) .
F27 C31 C32 O11 -85.5(11) .
F25 C31 C32 O11 31.5(13) .
F26 C31 C32 C33 -30.8(13) .
F27 C31 C32 C33 92.1(12) .
F25 C31 C32 C33 -150.9(10) .
O11 C32 C33 C34 0.3(13) .
C31 C32 C33 C34 -177.0(8) .
Gd2 O12 C34 C33 10.0(12) .
Gd2 O12 C34 C35 -169.7(5) .
C32 C33 C34 O12 4.5(13) .
C32 C33 C34 C35 -175.9(8) .
O12 C34 C35 F30 55.9(10) .
C33 C34 C35 F30 -123.7(9) .
O12 C34 C35 F28 177.9(8) .
C33 C34 C35 F28 -1.7(12) .
O12 C34 C35 F29 -62.1(10) .
C33 C34 C35 F29 118.3(9) .
Gd1 O8 C22 C23 22.8(11) .
Gd1 O8 C22 C21 -160.9(6) .
F14 C21 C22 O8 167.8(8) .
F15 C21 C22 O8 -68.7(10) .
F13 C21 C22 O8 46.6(11) .
F14 C21 C22 C23 -15.6(13) .
F15 C21 C22 C23 107.9(10) .
F13 C21 C22 C23 -136.7(9) .
O8 C22 C23 C24 5.7(13) .
C21 C22 C23 C24 -170.5(8) .
Gd1 O7 C24 C23 -22.2(11) .
Gd1 O7 C24 C25 158.9(5) .
C22 C23 C24 O7 -4.5(13) .
C22 C23 C24 C25 174.4(8) .
O7 C24 C25 F16 176.6(7) .
C23 C24 C25 F16 -2.4(12) .
O7 C24 C25 F18 55.2(10) .
C23 C24 C25 F18 -123.9(9) .
O7 C24 C25 F17 -63.4(10) .
C23 C24 C25 F17 117.5(9) .
Gd1 O3 C12 C13 -3.5(15) .
Gd1 O3 C12 C11 177.0(6) .
F3 C11 C12 O3 -67.9(10) .
F2 C11 C12 O3 51.5(14) .
F1 C11 C12 O3 174.2(9) .
F3 C11 C12 C13 112.6(11) .
F2 C11 C12 C13 -128.1(11) .
F1 C11 C12 C13 -5.4(14) .
O3 C12 C13 C14 0.2(17) .
C11 C12 C13 C14 179.6(10) .
Gd1 O4 C14 C13 1.0(16) .
Gd1 O4 C14 C15 178.5(8) .
C12 C13 C14 O4 1.2(18) .
C12 C13 C14 C15 -176.2(11) .
O4 C14 C15 F4 0.4(17) .
C13 C14 C15 F4 178.2(12) .
O4 C14 C15 F6 -123.8(14) .
C13 C14 C15 F6 54.0(19) .
O4 C14 C15 F5 119.8(11) .
C13 C14 C15 F5 -62.4(13) .
Gd1 O5 C17 C18 8.4(14) .
Gd1 O5 C17 C16 -171.2(7) .
F9 C16 C17 O5 161.8(11) .
F8 C16 C17 O5 38.8(14) .
F7 C16 C17 O5 -78.0(11) .
F9 C16 C17 C18 -17.9(17) .
F8 C16 C17 C18 -140.8(10) .
F7 C16 C17 C18 102.4(10) .
O5 C17 C18 C19 2.3(16) .
C16 C17 C18 C19 -178.1(10) .
Gd1 O6 C19 C18 -11.9(13) .
Gd1 O6 C19 C20 169.3(5) .
C17 C18 C19 O6 -0.8(14) .
C17 C18 C19 C20 177.9(8) .
O6 C19 C20 F10 -175.4(8) .
C18 C19 C20 F10 5.7(13) .
O6 C19 C20 F11 -51.7(10) .
C18 C19 C20 F11 129.4(9) .
O6 C19 C20 F12 63.2(10) .
C18 C19 C20 F12 -115.6(9) .
C41' Cl2' C41' Cl1' 7(4) 2_556
